data_4309502
loop_
_publ_author_name
'Alexander Schiller'
'Rosario Scopelliti'
'Meriem Benmelouka'
'Kay Severin'

_publ_contact_author_address
;
Institut des Sciences et Ingi\'enierie Chimiques
\'Ecole Polytechnique F\'ed\'erale de Lausanne(EPFL)
1015 Lausanne
Switzerland
;
_publ_contact_author_email kay.severin@epfl.ch
_publ_contact_author_fax '+41 21 693 9305'
_publ_contact_author_name 'Kay Severin'
_publ_contact_author_phone '+41 21 693 9302'
_publ_section_title
;
Highly Cross-linked Polymers Containing N,N',N''-Chelate Ligands for
the Cu(II)-Mediated Hydrolysis of Phosphoesters
;
_journal_name_full 'Inorganic Chemistry'
_journal_page_first 6482
_journal_page_last 6492
_journal_paper_doi 10.1021/ic0504588
_journal_volume 44
_journal_year 2005
_chemical_formula_moiety 'C30 H30 N12 P2 Zn, 2(C H4 O), 2(Cl O4), 0.5(H2 O)'
_chemical_formula_sum 'C32 H39 Cl2 N12 O10.5 P2 Zn'
_chemical_formula_weight 957.96
_chemical_name_systematic
; 
 ? 
;
_space_group_IT_number 56
_symmetry_cell_setting orthorhombic
_symmetry_space_group_name_Hall '-P 2ab 2ac'
_symmetry_space_group_name_H-M 'P c c n'
_atom_sites_solution_hydrogens geom
_atom_sites_solution_primary direct
_atom_sites_solution_secondary difmap
_audit_creation_method SHELXL-97
_cell_angle_alpha 90.00
_cell_angle_beta 90.00
_cell_angle_gamma 90.00
_cell_formula_units_Z 4
_cell_length_a 14.908(5)
_cell_length_b 15.273(5)
_cell_length_c 18.302(3)
_cell_measurement_reflns_used 1231
_cell_measurement_temperature 140(2)
_cell_measurement_theta_max 16.517
_cell_measurement_theta_min 1.89845
_cell_volume 4167(2)
_computing_cell_refinement 'Oxford Diffraction, CrysAlis RED'
_computing_data_collection 'marresearch, mar345'
_computing_data_reduction 'Oxford Diffraction, CrysAlis RED'
_computing_molecular_graphics 'Bruker SHELXTL'
_computing_publication_material 'Bruker SHELXTL'
_computing_structure_refinement 'SHELXL-97 (Sheldrick, 1997)'
_computing_structure_solution 'SHELXS-97 (Sheldrick, 1990)'
_diffrn_ambient_temperature 140(2)
_diffrn_measured_fraction_theta_full 0.998
_diffrn_measured_fraction_theta_max 0.998
_diffrn_measurement_device_type 'marrsearch, mar345'
_diffrn_measurement_method '60 images with deltaphi = 3 deg. and exp. time = 180 sec.'
_diffrn_radiation_monochromator graphite
_diffrn_radiation_source 'fine-focus sealed tube'
_diffrn_radiation_type MoK\a
_diffrn_radiation_wavelength 0.71070
_diffrn_reflns_av_R_equivalents 0.0611
_diffrn_reflns_av_sigmaI/netI 0.0445
_diffrn_reflns_limit_h_max 17
_diffrn_reflns_limit_h_min -17
_diffrn_reflns_limit_k_max 18
_diffrn_reflns_limit_k_min -18
_diffrn_reflns_limit_l_max 21
_diffrn_reflns_limit_l_min -21
_diffrn_reflns_number 25415
_diffrn_reflns_theta_full 25.03
_diffrn_reflns_theta_max 25.03
_diffrn_reflns_theta_min 2.93
_exptl_absorpt_coefficient_mu 0.864
_exptl_absorpt_correction_T_max 0.9151
_exptl_absorpt_correction_T_min 0.8480
_exptl_absorpt_correction_type multi-scan
_exptl_absorpt_process_details
; 
[c.f. r.h. blessing, acta cryst. (1995), a51, 33-38] 
;
_exptl_crystal_colour colourless
_exptl_crystal_density_diffrn 1.527
_exptl_crystal_density_method 'not measured'
_exptl_crystal_description prismatic
_exptl_crystal_F_000 1972
_exptl_crystal_size_max 0.18
_exptl_crystal_size_mid 0.15
_exptl_crystal_size_min 0.15
_refine_diff_density_max 0.344
_refine_diff_density_min -0.409
_refine_diff_density_rms 0.068
_refine_ls_extinction_coef 0.0009(5)
_refine_ls_extinction_expression Fc^*^=kFc[1+0.001xFc^2^\l^3^/sin(2\q)]^-1/4^
_refine_ls_extinction_method SHELXL
_refine_ls_goodness_of_fit_ref 1.074
_refine_ls_hydrogen_treatment riding
_refine_ls_matrix_type full
_refine_ls_number_parameters 274
_refine_ls_number_reflns 3681
_refine_ls_number_restraints 2
_refine_ls_restrained_S_all 1.081
_refine_ls_R_factor_all 0.0780
_refine_ls_R_factor_gt 0.0503
_refine_ls_shift/su_max 0.000
_refine_ls_shift/su_mean 0.000
_refine_ls_structure_factor_coef Fsqd
_refine_ls_weighting_details 'calc w=1/[\s^2^(Fo^2^)+(0.0792P)^2^+0.0000P] where P=(Fo^2^+2Fc^2^)/3'
_refine_ls_weighting_scheme calc
_refine_ls_wR_factor_gt 0.1319
_refine_ls_wR_factor_ref 0.1474
_reflns_number_gt 2535
_reflns_number_total 3681
_reflns_threshold_expression >2sigma(I)
_cod_data_source_file ic0504588si20050328_062108_3.cif
_cod_data_source_block complex2
_cod_depositor_comments
;
The following automatic conversions were performed:
'_symmetry_cell_setting' value 'Orthorhombic' changed to 'orthorhombic'
according to '/home/saulius/struct/CIF-dictionaries/cif_core.dic'
dictionary named 'cif_core.dic' version 2.4.1 from 2010-06-29.

Automatic conversion script
Id: cif_fix_enum 1527 2010-12-29 10:47:43Z saulius 
;
_cod_original_formula_sum 'C32 H39 Cl2 N12 O10.50 P2 Zn'
_cod_database_code 4309502

loop_
_symmetry_equiv_pos_as_xyz
'x, y, z'
'-x+1/2, -y+1/2, z'
'-x, y+1/2, -z+1/2'
'x+1/2, -y, -z+1/2'
'-x, -y, -z'
'x-1/2, y-1/2, -z'
'x, -y-1/2, z-1/2'
'-x-1/2, y, z-1/2'

loop_
_atom_site_label
_atom_site_type_symbol
_atom_site_fract_x
_atom_site_fract_y
_atom_site_fract_z
_atom_site_U_iso_or_equiv
_atom_site_adp_type
_atom_site_occupancy
_atom_site_symmetry_multiplicity
_atom_site_calc_flag
_atom_site_refinement_flags
_atom_site_disorder_assembly
_atom_site_disorder_group
Zn1 Zn 0.0000 0.0000 0.0000 0.0419(2) Uani 1 2 d S . .
P1 P 0.06906(7) -0.17774(7) -0.11270(5) 0.0424(3) Uani 1 1 d . . .
N1 N 0.2120(2) -0.0651(2) -0.15095(17) 0.0430(8) Uani 1 1 d . . .
N2 N 0.1166(2) -0.0048(2) -0.07288(17) 0.0420(8) Uani 1 1 d . . .
N3 N 0.0949(3) -0.2608(2) 0.02361(19) 0.0520(9) Uani 1 1 d . . .
N4 N 0.0370(2) -0.1287(2) 0.03340(18) 0.0451(8) Uani 1 1 d . . .
N5 N -0.1019(2) -0.1586(2) -0.17639(17) 0.0462(8) Uani 1 1 d . . .
N6 N -0.0750(2) -0.0620(2) -0.08868(18) 0.0441(8) Uani 1 1 d . . .
C1 C 0.1337(3) -0.0758(3) -0.1119(2) 0.0433(9) Uani 1 1 d . . .
C2 C 0.2445(3) 0.0170(3) -0.1343(2) 0.0478(10) Uani 1 1 d . . .
H2 H 0.2980 0.0431 -0.1522 0.057 Uiso 1 1 calc R . .
C3 C 0.1847(3) 0.0532(3) -0.0869(2) 0.0480(10) Uani 1 1 d . . .
H3 H 0.1893 0.1103 -0.0665 0.058 Uiso 1 1 calc R . .
C4 C 0.2511(3) -0.1287(3) -0.1974(2) 0.0497(10) Uani 1 1 d . . .
H4 H 0.2163 -0.1791 -0.2083 0.060 Uiso 1 1 calc R . .
C5 C 0.3304(4) -0.1238(4) -0.2264(3) 0.0669(13) Uani 1 1 d . . .
H5A H 0.3674 -0.0745 -0.2170 0.080 Uiso 1 1 calc R . .
H5B H 0.3514 -0.1697 -0.2571 0.080 Uiso 1 1 calc R . .
C6 C 0.0649(3) -0.1888(3) -0.0132(2) 0.0432(9) Uani 1 1 d . . .
C7 C 0.0827(3) -0.2454(3) 0.0974(2) 0.0581(12) Uani 1 1 d . . .
H7 H 0.0962 -0.2840 0.1366 0.070 Uiso 1 1 calc R . .
C8 C 0.0480(3) -0.1645(3) 0.1021(2) 0.0494(10) Uani 1 1 d . . .
H8 H 0.0330 -0.1359 0.1466 0.059 Uiso 1 1 calc R . .
C9 C 0.1338(4) -0.3369(3) -0.0081(3) 0.0630(13) Uani 1 1 d . . .
H9 H 0.1184 -0.3514 -0.0571 0.076 Uiso 1 1 calc R . .
C10 C 0.1885(5) -0.3869(4) 0.0260(3) 0.098(2) Uani 1 1 d . . .
H10A H 0.2049 -0.3738 0.0749 0.117 Uiso 1 1 calc R . .
H10B H 0.2126 -0.4370 0.0023 0.117 Uiso 1 1 calc R . .
C11 C -0.0421(3) -0.1292(3) -0.1251(2) 0.0447(9) Uani 1 1 d . . .
C12 C -0.1589(3) -0.0476(3) -0.1178(2) 0.0513(11) Uani 1 1 d . . .
H12 H -0.1989 -0.0027 -0.1025 0.062 Uiso 1 1 calc R . .
C13 C -0.1762(3) -0.1060(3) -0.1709(2) 0.0515(11) Uani 1 1 d . . .
H13 H -0.2296 -0.1102 -0.1991 0.062 Uiso 1 1 calc R . .
C14 C -0.0902(3) -0.2319(3) -0.2243(2) 0.0549(11) Uani 1 1 d . . .
H14 H -0.0478 -0.2754 -0.2109 0.066 Uiso 1 1 calc R . .
C15 C -0.1341(4) -0.2423(4) -0.2848(3) 0.0699(14) Uani 1 1 d . . .
H15A H -0.1770 -0.1999 -0.2996 0.084 Uiso 1 1 calc R . .
H15B H -0.1234 -0.2924 -0.3143 0.084 Uiso 1 1 calc R . .
Cl1 Cl 0.05189(8) -0.01474(8) -0.30058(6) 0.0547(3) Uani 1 1 d . . .
O1 O 0.0757(3) -0.1025(2) -0.27838(19) 0.0696(10) Uani 1 1 d . . .
O2 O 0.0306(3) 0.0366(3) -0.23728(19) 0.0724(10) Uani 1 1 d . . .
O3 O -0.0236(3) -0.0191(3) -0.3487(2) 0.0840(12) Uani 1 1 d . . .
O4 O 0.1265(3) 0.0220(3) -0.3381(2) 0.0905(13) Uani 1 1 d . . .
O5 O 0.0723(4) 0.1707(3) -0.4297(3) 0.1145(18) Uani 1 1 d . . .
H5 H 0.0791 0.1280 -0.4013 0.172 Uiso 1 1 calc R . .
C16 C 0.1053(7) 0.1506(8) -0.4951(5) 0.238(9) Uani 1 1 d . . .
H16A H 0.0912 0.1976 -0.5298 0.357 Uiso 1 1 calc R . .
H16B H 0.0785 0.0957 -0.5122 0.357 Uiso 1 1 calc R . .
H16C H 0.1705 0.1437 -0.4917 0.357 Uiso 1 1 calc R . .
O6 O 0.2500 0.2500 -0.5140(11) 0.148(7) Uani 0.50 2 d SP . .

loop_
_atom_site_aniso_label
_atom_site_aniso_U_11
_atom_site_aniso_U_22
_atom_site_aniso_U_33
_atom_site_aniso_U_23
_atom_site_aniso_U_13
_atom_site_aniso_U_12
Zn1 0.0427(4) 0.0400(4) 0.0430(4) -0.0005(3) 0.0007(3) 0.0035(3)
P1 0.0423(6) 0.0405(6) 0.0444(5) -0.0005(4) 0.0034(4) 0.0020(5)
N1 0.039(2) 0.0452(19) 0.0446(17) 0.0015(14) 0.0051(15) 0.0026(15)
N2 0.039(2) 0.0429(19) 0.0442(16) 0.0006(14) 0.0002(14) 0.0012(15)
N3 0.062(2) 0.045(2) 0.0493(18) 0.0028(16) 0.0071(17) 0.0123(18)
N4 0.046(2) 0.0419(19) 0.0472(18) -0.0036(15) 0.0027(15) 0.0042(16)
N5 0.042(2) 0.050(2) 0.0471(18) -0.0040(15) -0.0006(15) -0.0010(16)
N6 0.042(2) 0.0422(19) 0.0479(18) -0.0016(15) -0.0011(15) 0.0039(15)
C1 0.044(2) 0.044(2) 0.042(2) 0.0012(17) -0.0026(17) 0.0051(18)
C2 0.042(2) 0.046(2) 0.055(2) 0.0054(18) 0.0017(19) -0.002(2)
C3 0.048(3) 0.042(2) 0.053(2) 0.0049(18) -0.0023(19) -0.002(2)
C4 0.049(3) 0.043(2) 0.057(2) 0.0005(19) 0.009(2) 0.001(2)
C5 0.060(3) 0.064(3) 0.077(3) -0.008(3) 0.016(3) 0.002(3)
C6 0.041(2) 0.040(2) 0.049(2) 0.0021(17) 0.0023(17) 0.0023(18)
C7 0.078(3) 0.051(3) 0.045(2) 0.004(2) 0.004(2) 0.014(2)
C8 0.056(3) 0.047(2) 0.044(2) 0.0020(18) 0.0030(19) 0.000(2)
C9 0.084(4) 0.048(3) 0.057(3) 0.006(2) 0.015(2) 0.020(3)
C10 0.146(7) 0.085(4) 0.063(3) -0.001(3) 0.006(4) 0.062(4)
C11 0.043(2) 0.046(2) 0.045(2) -0.0005(18) 0.0023(17) -0.0001(19)
C12 0.043(3) 0.057(3) 0.054(2) -0.001(2) -0.0008(19) 0.010(2)
C13 0.045(3) 0.056(3) 0.053(2) -0.001(2) -0.0043(19) 0.003(2)
C14 0.050(3) 0.054(3) 0.060(2) -0.014(2) 0.000(2) 0.001(2)
C15 0.071(4) 0.072(3) 0.067(3) -0.018(3) -0.006(3) 0.005(3)
Cl1 0.0505(7) 0.0629(7) 0.0508(6) -0.0054(5) 0.0001(5) -0.0027(5)
O1 0.086(3) 0.053(2) 0.070(2) -0.0067(16) -0.0047(19) 0.0036(18)
O2 0.081(3) 0.074(2) 0.063(2) -0.0205(18) -0.0063(18) 0.015(2)
O3 0.070(3) 0.109(3) 0.073(2) -0.018(2) -0.019(2) 0.016(2)
O4 0.078(3) 0.098(3) 0.096(3) 0.007(2) 0.023(2) -0.023(2)
O5 0.162(6) 0.087(3) 0.094(3) 0.010(3) -0.012(3) 0.017(3)
C16 0.229(13) 0.352(18) 0.132(8) 0.112(9) 0.098(8) 0.225(14)
O6 0.148(16) 0.081(10) 0.215(19) 0.000 0.000 0.002(11)

loop_
_atom_type_symbol
_atom_type_description
_atom_type_scat_dispersion_real
_atom_type_scat_dispersion_imag
_atom_type_scat_source
C C 0.0033 0.0016 'International Tables Vol C Tables 4.2.6.8 and 6.1.1.4'
H H 0.0000 0.0000 'International Tables Vol C Tables 4.2.6.8 and 6.1.1.4'
N N 0.0061 0.0033 'International Tables Vol C Tables 4.2.6.8 and 6.1.1.4'
O O 0.0106 0.0060 'International Tables Vol C Tables 4.2.6.8 and 6.1.1.4'
P P 0.1023 0.0942 'International Tables Vol C Tables 4.2.6.8 and 6.1.1.4'
Cl Cl 0.1484 0.1585 'International Tables Vol C Tables 4.2.6.8 and 6.1.1.4'
Zn Zn 0.2839 1.4301 'International Tables Vol C Tables 4.2.6.8 and 6.1.1.4'

loop_
_geom_angle_atom_site_label_1
_geom_angle_atom_site_label_2
_geom_angle_atom_site_label_3
_geom_angle
_geom_angle_site_symmetry_1
_geom_angle_site_symmetry_3
_geom_angle_publ_flag
N4 Zn1 N4 180.0(3) 5 . ?
N4 Zn1 N6 86.91(13) 5 5 ?
N4 Zn1 N6 93.09(13) . 5 ?
N4 Zn1 N6 93.09(13) 5 . ?
N4 Zn1 N6 86.91(13) . . ?
N6 Zn1 N6 180.00(19) 5 . ?
N4 Zn1 N2 86.47(13) 5 5 ?
N4 Zn1 N2 93.53(13) . 5 ?
N6 Zn1 N2 86.50(13) 5 5 ?
N6 Zn1 N2 93.50(13) . 5 ?
N4 Zn1 N2 93.53(13) 5 . ?
N4 Zn1 N2 86.47(13) . . ?
N6 Zn1 N2 93.50(13) 5 . ?
N6 Zn1 N2 86.50(13) . . ?
N2 Zn1 N2 180.00(13) 5 . ?
C11 P1 C6 97.44(19) . . ?
C11 P1 C1 97.67(19) . . ?
C6 P1 C1 95.10(18) . . ?
C1 N1 C2 106.9(3) . . ?
C1 N1 C4 125.4(4) . . ?
C2 N1 C4 127.7(4) . . ?
C1 N2 C3 106.6(3) . . ?
C1 N2 Zn1 120.6(3) . . ?
C3 N2 Zn1 132.7(3) . . ?
C6 N3 C7 107.6(3) . . ?
C6 N3 C9 126.1(3) . . ?
C7 N3 C9 126.3(4) . . ?
C6 N4 C8 106.0(3) . . ?
C6 N4 Zn1 122.5(3) . . ?
C8 N4 Zn1 131.1(3) . . ?
C11 N5 C13 106.5(3) . . ?
C11 N5 C14 126.5(4) . . ?
C13 N5 C14 126.9(4) . . ?
C11 N6 C12 105.5(4) . . ?
C11 N6 Zn1 121.5(3) . . ?
C12 N6 Zn1 133.0(3) . . ?
N2 C1 N1 110.3(4) . . ?
N2 C1 P1 126.8(3) . . ?
N1 C1 P1 122.9(3) . . ?
C3 C2 N1 106.3(4) . . ?
C3 C2 H2 126.9 . . ?
N1 C2 H2 126.9 . . ?
C2 C3 N2 110.0(4) . . ?
C2 C3 H3 125.0 . . ?
N2 C3 H3 125.0 . . ?
C5 C4 N1 125.6(4) . . ?
C5 C4 H4 117.2 . . ?
N1 C4 H4 117.2 . . ?
C4 C5 H5A 120.0 . . ?
C4 C5 H5B 120.0 . . ?
H5A C5 H5B 120.0 . . ?
N4 C6 N3 110.1(3) . . ?
N4 C6 P1 126.1(3) . . ?
N3 C6 P1 123.7(3) . . ?
C8 C7 N3 105.7(4) . . ?
C8 C7 H7 127.1 . . ?
N3 C7 H7 127.1 . . ?
C7 C8 N4 110.6(4) . . ?
C7 C8 H8 124.7 . . ?
N4 C8 H8 124.7 . . ?
C10 C9 N3 123.2(5) . . ?
C10 C9 H9 118.4 . . ?
N3 C9 H9 118.4 . . ?
C9 C10 H10A 120.0 . . ?
C9 C10 H10B 120.0 . . ?
H10A C10 H10B 120.0 . . ?
N6 C11 N5 111.0(4) . . ?
N6 C11 P1 126.1(3) . . ?
N5 C11 P1 122.8(3) . . ?
C13 C12 N6 110.3(4) . . ?
C13 C12 H12 124.8 . . ?
N6 C12 H12 124.8 . . ?
C12 C13 N5 106.6(4) . . ?
C12 C13 H13 126.7 . . ?
N5 C13 H13 126.7 . . ?
C15 C14 N5 123.9(5) . . ?
C15 C14 H14 118.1 . . ?
N5 C14 H14 118.1 . . ?
C14 C15 H15A 120.0 . . ?
C14 C15 H15B 120.0 . . ?
H15A C15 H15B 120.0 . . ?
O4 Cl1 O3 109.7(3) . . ?
O4 Cl1 O2 110.3(3) . . ?
O3 Cl1 O2 110.4(2) . . ?
O4 Cl1 O1 108.1(3) . . ?
O3 Cl1 O1 108.9(2) . . ?
O2 Cl1 O1 109.5(2) . . ?
C16 O5 H5 109.5 . . ?
O5 C16 H16A 109.5 . . ?
O5 C16 H16B 109.5 . . ?
H16A C16 H16B 109.5 . . ?
O5 C16 H16C 109.5 . . ?
H16A C16 H16C 109.5 . . ?
H16B C16 H16C 109.5 . . ?

loop_
_geom_bond_atom_site_label_1
_geom_bond_atom_site_label_2
_geom_bond_distance
_geom_bond_site_symmetry_2
_geom_bond_publ_flag
Zn1 N4 2.130(3) 5 ?
Zn1 N4 2.130(3) . ?
Zn1 N6 2.186(3) 5 ?
Zn1 N6 2.186(3) . ?
Zn1 N2 2.192(3) 5 ?
Zn1 N2 2.192(3) . ?
P1 C11 1.829(4) . ?
P1 C6 1.829(4) . ?
P1 C1 1.831(4) . ?
N1 C1 1.378(5) . ?
N1 C2 1.379(5) . ?
N1 C4 1.416(5) . ?
N2 C1 1.323(5) . ?
N2 C3 1.372(5) . ?
N3 C6 1.366(5) . ?
N3 C7 1.383(6) . ?
N3 C9 1.424(6) . ?
N4 C6 1.321(5) . ?
N4 C8 1.382(5) . ?
N5 C11 1.371(5) . ?
N5 C13 1.371(6) . ?
N5 C14 1.433(5) . ?
N6 C11 1.319(5) . ?
N6 C12 1.377(6) . ?
C2 C3 1.361(6) . ?
C2 H2 0.9500 . ?
C3 H3 0.9500 . ?
C4 C5 1.298(7) . ?
C4 H4 0.9500 . ?
C5 H5A 0.9500 . ?
C5 H5B 0.9500 . ?
C7 C8 1.342(6) . ?
C7 H7 0.9500 . ?
C8 H8 0.9500 . ?
C9 C10 1.278(7) . ?
C9 H9 0.9500 . ?
C10 H10A 0.9500 . ?
C10 H10B 0.9500 . ?
C12 C13 1.345(6) . ?
C12 H12 0.9500 . ?
C13 H13 0.9500 . ?
C14 C15 1.295(7) . ?
C14 H14 0.9500 . ?
C15 H15A 0.9500 . ?
C15 H15B 0.9500 . ?
Cl1 O4 1.423(4) . ?
Cl1 O3 1.430(4) . ?
Cl1 O2 1.434(4) . ?
Cl1 O1 1.445(4) . ?
O5 C16 1.331(8) . ?
O5 H5 0.8400 . ?
C16 H16A 0.9800 . ?
C16 H16B 0.9800 . ?
C16 H16C 0.9800 . ?

loop_
_geom_hbond_atom_site_label_D
_geom_hbond_atom_site_label_H
_geom_hbond_atom_site_label_A
_geom_hbond_distance_DH
_geom_hbond_distance_HA
_geom_hbond_distance_DA
_geom_hbond_angle_DHA
_geom_hbond_site_symmetry_A
O5 H5 O4 0.84 2.11 2.936(7) 167.1 .

loop_
_geom_torsion_atom_site_label_1
_geom_torsion_atom_site_label_2
_geom_torsion_atom_site_label_3
_geom_torsion_atom_site_label_4
_geom_torsion
_geom_torsion_site_symmetry_1
_geom_torsion_site_symmetry_2
_geom_torsion_site_symmetry_3
_geom_torsion_site_symmetry_4
_geom_torsion_publ_flag
N4 Zn1 N2 C1 -136.1(3) 5 . . . ?
N4 Zn1 N2 C1 43.9(3) . . . . ?
N6 Zn1 N2 C1 136.8(3) 5 . . . ?
N6 Zn1 N2 C1 -43.2(3) . . . . ?
N2 Zn1 N2 C1 76(23) 5 . . . ?
N4 Zn1 N2 C3 47.0(4) 5 . . . ?
N4 Zn1 N2 C3 -133.0(4) . . . . ?
N6 Zn1 N2 C3 -40.1(4) 5 . . . ?
N6 Zn1 N2 C3 139.9(4) . . . . ?
N2 Zn1 N2 C3 -101(23) 5 . . . ?
N4 Zn1 N4 C6 -175(61) 5 . . . ?
N6 Zn1 N4 C6 -134.5(3) 5 . . . ?
N6 Zn1 N4 C6 45.5(3) . . . . ?
N2 Zn1 N4 C6 138.8(3) 5 . . . ?
N2 Zn1 N4 C6 -41.2(3) . . . . ?
N4 Zn1 N4 C8 -3(61) 5 . . . ?
N6 Zn1 N4 C8 37.1(4) 5 . . . ?
N6 Zn1 N4 C8 -142.9(4) . . . . ?
N2 Zn1 N4 C8 -49.6(4) 5 . . . ?
N2 Zn1 N4 C8 130.4(4) . . . . ?
N4 Zn1 N6 C11 138.9(3) 5 . . . ?
N4 Zn1 N6 C11 -41.1(3) . . . . ?
N6 Zn1 N6 C11 -22(69) 5 . . . ?
N2 Zn1 N6 C11 -134.5(3) 5 . . . ?
N2 Zn1 N6 C11 45.5(3) . . . . ?
N4 Zn1 N6 C12 -43.5(4) 5 . . . ?
N4 Zn1 N6 C12 136.5(4) . . . . ?
N6 Zn1 N6 C12 155(69) 5 . . . ?
N2 Zn1 N6 C12 43.2(4) 5 . . . ?
N2 Zn1 N6 C12 -136.8(4) . . . . ?
C3 N2 C1 N1 0.2(4) . . . . ?
Zn1 N2 C1 N1 -177.4(2) . . . . ?
C3 N2 C1 P1 177.1(3) . . . . ?
Zn1 N2 C1 P1 -0.5(5) . . . . ?
C2 N1 C1 N2 0.3(4) . . . . ?
C4 N1 C1 N2 178.8(4) . . . . ?
C2 N1 C1 P1 -176.7(3) . . . . ?
C4 N1 C1 P1 1.9(5) . . . . ?
C11 P1 C1 N2 49.1(4) . . . . ?
C6 P1 C1 N2 -49.1(4) . . . . ?
C11 P1 C1 N1 -134.4(3) . . . . ?
C6 P1 C1 N1 127.3(3) . . . . ?
C1 N1 C2 C3 -0.7(4) . . . . ?
C4 N1 C2 C3 -179.2(4) . . . . ?
N1 C2 C3 N2 0.9(5) . . . . ?
C1 N2 C3 C2 -0.7(5) . . . . ?
Zn1 N2 C3 C2 176.5(3) . . . . ?
C1 N1 C4 C5 -170.1(5) . . . . ?
C2 N1 C4 C5 8.1(7) . . . . ?
C8 N4 C6 N3 -1.3(5) . . . . ?
Zn1 N4 C6 N3 172.2(3) . . . . ?
C8 N4 C6 P1 -178.4(3) . . . . ?
Zn1 N4 C6 P1 -5.0(5) . . . . ?
C7 N3 C6 N4 1.6(5) . . . . ?
C9 N3 C6 N4 -176.9(5) . . . . ?
C7 N3 C6 P1 178.9(3) . . . . ?
C9 N3 C6 P1 0.4(7) . . . . ?
C11 P1 C6 N4 -45.3(4) . . . . ?
C1 P1 C6 N4 53.1(4) . . . . ?
C11 P1 C6 N3 137.9(4) . . . . ?
C1 P1 C6 N3 -123.6(4) . . . . ?
C6 N3 C7 C8 -1.3(5) . . . . ?
C9 N3 C7 C8 177.2(5) . . . . ?
N3 C7 C8 N4 0.6(6) . . . . ?
C6 N4 C8 C7 0.4(5) . . . . ?
Zn1 N4 C8 C7 -172.2(3) . . . . ?
C6 N3 C9 C10 154.0(6) . . . . ?
C7 N3 C9 C10 -24.2(9) . . . . ?
C12 N6 C11 N5 -0.1(5) . . . . ?
Zn1 N6 C11 N5 178.2(3) . . . . ?
C12 N6 C11 P1 178.4(3) . . . . ?
Zn1 N6 C11 P1 -3.3(5) . . . . ?
C13 N5 C11 N6 -0.2(5) . . . . ?
C14 N5 C11 N6 -178.0(4) . . . . ?
C13 N5 C11 P1 -178.7(3) . . . . ?
C14 N5 C11 P1 3.5(6) . . . . ?
C6 P1 C11 N6 49.5(4) . . . . ?
C1 P1 C11 N6 -46.7(4) . . . . ?
C6 P1 C11 N5 -132.2(3) . . . . ?
C1 P1 C11 N5 131.6(3) . . . . ?
C11 N6 C12 C13 0.3(5) . . . . ?
Zn1 N6 C12 C13 -177.6(3) . . . . ?
N6 C12 C13 N5 -0.4(5) . . . . ?
C11 N5 C13 C12 0.4(5) . . . . ?
C14 N5 C13 C12 178.2(4) . . . . ?
C11 N5 C14 C15 -158.9(5) . . . . ?
C13 N5 C14 C15 23.7(8) . . . . ?
